data_1550238
loop_
_publ_author_name
'Yang, Xiuxiu'
'Gianetti, Thomas L.'
'W\"orle, Michael D.'
'van Leest, Nicolaas P.'
'de Bruin, Bas'
'Gr\"utzmacher, Hansj\"org'

_publ_section_title
;
 A low-valent dinuclear ruthenium diazadiene complex catalyzes the
 oxidation of dihydrogen and reversible hydrogenation of quinones
;
_journal_name_full 'Chemical Science'
_journal_paper_doi 10.1039/C8SC02864H
_journal_year 2019
_chemical_formula_moiety 'C20 H24 Cl2 N2 Ru'
_chemical_formula_sum 'C20 H24 Cl2 N2 Ru'
_chemical_formula_weight 464.38
_chemical_name_systematic
;
 ?
;
_space_group_crystal_system triclinic
_space_group_IT_number 2
_space_group_name_Hall '-P 1'
_space_group_name_H-M_alt 'P -1'
_symmetry_space_group_name_Hall '-P 1'
_symmetry_space_group_name_H-M 'P -1'
_atom_sites_solution_hydrogens geom
_atom_sites_solution_primary iterative
_audit_creation_date 2016-03-31
_audit_creation_method
;
Olex2 1.2
(compiled 2016.02.19 svn.r3266 for OlexSys, GUI svn.r5155)
;
_audit_update_record
;
2017-03-01 deposited with the CCDC.
2018-11-02 downloaded from the CCDC.
;
_cell_angle_alpha 66.777(5)
_cell_angle_beta 75.242(4)
_cell_angle_gamma 70.583(4)
_cell_formula_units_Z 2
_cell_length_a 8.2597(3)
_cell_length_b 10.9580(5)
_cell_length_c 12.6335(6)
_cell_measurement_reflns_used 6726
_cell_measurement_temperature 293(2)
_cell_measurement_theta_max 32.0710
_cell_measurement_theta_min 3.1650
_cell_volume 980.91(8)
_computing_cell_refinement
;
CrysAlisPro, Agilent Technologies,
Version 1.171.36.28 (release 01-02-2013 CrysAlis171 .NET)
(compiled Feb  1 2013,16:14:44)
;
_computing_data_collection
;
CrysAlisPro, Agilent Technologies,
Version 1.171.36.28 (release 01-02-2013 CrysAlis171 .NET)
(compiled Feb  1 2013,16:14:44)
;
_computing_data_reduction
;
CrysAlisPro, Agilent Technologies,
Version 1.171.36.28 (release 01-02-2013 CrysAlis171 .NET)
(compiled Feb  1 2013,16:14:44)
;
_computing_molecular_graphics 'Olex2 (Dolomanov et al., 2009)'
_computing_publication_material 'Olex2 (Dolomanov et al., 2009)'
_computing_structure_refinement 'XL (Sheldrick, 2008)'
_computing_structure_solution 'olex2.solve (Bourhis et al., 2015)'
_diffrn_ambient_temperature 293(2)
_diffrn_detector_area_resol_mean 16.0839
_diffrn_measured_fraction_theta_full 0.999
_diffrn_measured_fraction_theta_max 0.886
_diffrn_measurement_details
;
#__ type_ start__ end____ width___ exp.time_
  1 omega  -77.00    2.00   1.0000   20.0000
omega____ theta____ kappa____ phi______ frames
    -      -26.2303  -77.0000    0.0000 79

#__ type_ start__ end____ width___ exp.time_
  2 omega -102.00  -71.00   1.0000   20.0000
omega____ theta____ kappa____ phi______ frames
    -      -26.2303  161.0000 -135.0000 31

#__ type_ start__ end____ width___ exp.time_
  3 omega   20.00   69.00   1.0000   20.0000
omega____ theta____ kappa____ phi______ frames
    -       26.8553  -99.0000 -180.0000 49

#__ type_ start__ end____ width___ exp.time_
  4 omega  -41.00   43.00   1.0000   20.0000
omega____ theta____ kappa____ phi______ frames
    -       26.8553  -57.0000   60.0000 84

#__ type_ start__ end____ width___ exp.time_
  5 omega    9.00   91.00   1.0000   20.0000
omega____ theta____ kappa____ phi______ frames
    -       26.8553   57.0000  -60.0000 82

#__ type_ start__ end____ width___ exp.time_
  6 omega  -15.00   94.00   1.0000   20.0000
omega____ theta____ kappa____ phi______ frames
    -       26.8553   19.0000 -120.0000 109
;
_diffrn_measurement_device_type 'Xcalibur, Sapphire3'
_diffrn_measurement_method '\w scans'
_diffrn_orient_matrix_UB_11 -0.0057416000
_diffrn_orient_matrix_UB_12 0.0097547000
_diffrn_orient_matrix_UB_13 0.0532375000
_diffrn_orient_matrix_UB_21 0.0095563000
_diffrn_orient_matrix_UB_22 -0.0714544000
_diffrn_orient_matrix_UB_23 0.0300133000
_diffrn_orient_matrix_UB_31 0.0913160000
_diffrn_orient_matrix_UB_32 -0.0110987000
_diffrn_orient_matrix_UB_33 -0.0086652000
_diffrn_radiation_monochromator graphite
_diffrn_radiation_type MoK\a
_diffrn_radiation_wavelength 0.71073
_diffrn_reflns_av_R_equivalents 0.0181
_diffrn_reflns_av_unetI/netI 0.0326
_diffrn_reflns_Laue_measured_fraction_full 0.999
_diffrn_reflns_Laue_measured_fraction_max 0.886
_diffrn_reflns_limit_h_max 11
_diffrn_reflns_limit_h_min -12
_diffrn_reflns_limit_k_max 16
_diffrn_reflns_limit_k_min -15
_diffrn_reflns_limit_l_max 18
_diffrn_reflns_limit_l_min -19
_diffrn_reflns_number 11036
_diffrn_reflns_point_group_measured_fraction_full 0.999
_diffrn_reflns_point_group_measured_fraction_max 0.886
_diffrn_reflns_theta_full 25.242
_diffrn_reflns_theta_max 32.733
_diffrn_reflns_theta_min 2.786
_diffrn_source 'Enhance (Mo) X-ray Source'
_exptl_absorpt_coefficient_mu 1.077
_exptl_absorpt_correction_T_max 1.00000
_exptl_absorpt_correction_T_min 0.98609
_exptl_absorpt_correction_type multi-scan
_exptl_absorpt_process_details
;
CrysAlisPro, Agilent Technologies,
Version 1.171.36.28 (release 01-02-2013 CrysAlis171 .NET)
(compiled Feb  1 2013,16:14:44)
Empirical absorption correction using spherical harmonics,
 implemented in SCALE3 ABSPACK scaling algorithm.
;
_exptl_crystal_colour 'clear light orange'
_exptl_crystal_density_diffrn 1.572
_exptl_crystal_description block
_exptl_crystal_F_000 472
_exptl_crystal_size_max 0.4
_exptl_crystal_size_mid 0.3
_exptl_crystal_size_min 0.25
_refine_diff_density_max 0.361
_refine_diff_density_min -0.483
_refine_diff_density_rms 0.067
_refine_ls_extinction_method none
_refine_ls_goodness_of_fit_ref 1.033
_refine_ls_hydrogen_treatment constr
_refine_ls_matrix_type full
_refine_ls_number_parameters 228
_refine_ls_number_reflns 6415
_refine_ls_number_restraints 0
_refine_ls_restrained_S_all 1.033
_refine_ls_R_factor_all 0.0343
_refine_ls_R_factor_gt 0.0285
_refine_ls_shift/su_max 0.001
_refine_ls_shift/su_mean 0.000
_refine_ls_structure_factor_coef Fsqd
_refine_ls_weighting_details 'w=1/[\s^2^(Fo^2^)+(0.0276P)^2^+0.2147P] where P=(Fo^2^+2Fc^2^)/3'
_refine_ls_weighting_scheme calc
_refine_ls_wR_factor_gt 0.0636
_refine_ls_wR_factor_ref 0.0661
_reflns_Friedel_coverage 0.000
_reflns_number_gt 5722
_reflns_number_total 6415
_reflns_threshold_expression 'I > 2\s(I)'
_cod_data_source_file c8sc02864h2.cif
_cod_data_source_block exp_2130
_cod_database_code 1550238
_shelxl_version_number 2013-4
_chemical_oxdiff_formula C20H30Ru2N2
_shelx_space_group_comment
;
The symmetry employed for this shelxl refinement is uniquely defined
by the following loop, which should always be used as a source of
symmetry information in preference to the above space-group names.
They are only intended as comments.
;
_reflns_odcompleteness_completeness 99.93
_reflns_odcompleteness_iscentric 1
_reflns_odcompleteness_theta 30.44
_olex2_refinement_description
;
1. Fixed Uiso
 At 1.2 times of:
  All C(H) groups, All C(H,H) groups, All N(H) groups
 At 1.5 times of:
  All C(H,H,H) groups
2.a Ternary CH refined with riding coordinates:
 N2(H4), C5(H5), C13(H6), C14(H9), N1(H13), C6(H20)
2.b Secondary CH2 refined with riding coordinates:
 C3(H21A,H21B), C2(H24A,H24B)
2.c Aromatic/amide H refined with riding coordinates:
 C16(H8), C19(H12), C8(H15), C10(H16), C11(H17), C18(H19), C9(H22), C17(H23)
2.d Idealised Me refined as rotating group:
 C1(H18A,H18B,H18C), C4(H25A,H25B,H25C)
;
_olex2_submission_special_instructions 'No special instructions were received'

loop_
_space_group_symop_operation_xyz
'x, y, z'
'-x, -y, -z'

loop_
_atom_site_label
_atom_site_type_symbol
_atom_site_fract_x
_atom_site_fract_y
_atom_site_fract_z
_atom_site_U_iso_or_equiv
_atom_site_adp_type
_atom_site_occupancy
_atom_site_site_symmetry_order
_atom_site_calc_flag
_atom_site_refinement_flags_posn
Ru1 Ru 0.44873(2) 0.03389(2) 0.75372(2) 0.02671(4) Uani 1 1 d .
Cl3 Cl 0.34324(6) -0.07533(5) 0.66091(4) 0.03784(10) Uani 1 1 d .
N4 N 0.6926(2) -0.09285(17) 0.69785(15) 0.0386(4) Uani 1 1 d .
H4 H 0.6646 -0.1272 0.6457 0.046 Uiso 1 1 calc R
C5 C 0.4270(2) 0.19698(18) 0.58122(14) 0.0285(3) Uani 1 1 d .
H5 H 0.5089 0.1733 0.5166 0.034 Uiso 1 1 calc R
C6 C 0.2404(2) 0.16407(19) 0.84138(15) 0.0319(4) Uani 1 1 d .
H6 H 0.2123 0.1205 0.9256 0.038 Uiso 1 1 calc R
C7 C 0.2426(2) 0.25246(18) 0.56216(15) 0.0288(3) Uani 1 1 d .
C8 C -0.0590(2) 0.2732(2) 0.63984(18) 0.0390(4) Uani 1 1 d .
H8 H -0.1459 0.2547 0.7026 0.047 Uiso 1 1 calc R
C9 C 0.1660(2) 0.12929(19) 0.77292(15) 0.0307(3) Uani 1 1 d .
H9 H 0.0954 0.0640 0.8173 0.037 Uiso 1 1 calc R
C10 C 0.1139(2) 0.22288(18) 0.65723(16) 0.0307(3) Uani 1 1 d .
C11 C 0.2706(2) 0.30180(19) 0.80426(16) 0.0319(4) Uani 1 1 d .
C12 C 0.1977(2) 0.33043(19) 0.45168(16) 0.0338(4) Uani 1 1 d .
H12 H 0.2839 0.3494 0.3885 0.041 Uiso 1 1 calc R
N13 N 0.4499(2) -0.15431(17) 0.90107(14) 0.0395(4) Uani 1 1 d .
H13 H 0.4894 -0.1417 0.9620 0.047 Uiso 1 1 calc R
C14 C 0.3928(2) 0.34002(18) 0.70716(15) 0.0306(3) Uani 1 1 d .
C15 C 0.4225(3) 0.4693(2) 0.67197(19) 0.0401(4) Uani 1 1 d .
H15 H 0.5039 0.4955 0.6073 0.048 Uiso 1 1 calc R
C16 C 0.2124(3) 0.5203(2) 0.8284(2) 0.0503(5) Uani 1 1 d .
H16 H 0.1524 0.5804 0.8692 0.060 Uiso 1 1 calc R
C17 C 0.1808(3) 0.3927(2) 0.86480(19) 0.0423(4) Uani 1 1 d .
H17 H 0.0996 0.3673 0.9298 0.051 Uiso 1 1 calc R
C18 C 0.2878(3) -0.1972(3) 0.9566(2) 0.0545(6) Uani 1 1 d .
H18A H 0.2066 -0.1289 0.9872 0.082 Uiso 1 1 calc GR
H18B H 0.3126 -0.2836 1.0188 0.082 Uiso 1 1 calc GR
H18C H 0.2391 -0.2070 0.9000 0.082 Uiso 1 1 calc GR
C19 C 0.0251(3) 0.3801(2) 0.43510(18) 0.0401(4) Uani 1 1 d .
H19 H -0.0048 0.4327 0.3611 0.048 Uiso 1 1 calc R
C20 C 0.4942(2) 0.23811(18) 0.64808(15) 0.0288(3) Uani 1 1 d .
H20 H 0.6170 0.2372 0.6231 0.035 Uiso 1 1 calc R
C21 C 0.7441(3) -0.2162(2) 0.7996(2) 0.0500(5) Uani 1 1 d .
H21A H 0.7972 -0.1939 0.8475 0.060 Uiso 1 1 calc R
H21B H 0.8288 -0.2881 0.7734 0.060 Uiso 1 1 calc R
C22 C 0.3323(3) 0.5590(2) 0.7321(2) 0.0491(5) Uani 1 1 d .
H22 H 0.3526 0.6452 0.7077 0.059 Uiso 1 1 calc R
C23 C -0.1019(3) 0.3509(2) 0.5291(2) 0.0434(5) Uani 1 1 d .
H23 H -0.2178 0.3838 0.5180 0.052 Uiso 1 1 calc R
C24 C 0.5877(3) -0.2668(2) 0.8705(2) 0.0524(6) Uani 1 1 d .
H24A H 0.5444 -0.3012 0.8263 0.063 Uiso 1 1 calc R
H24B H 0.6206 -0.3418 0.9411 0.063 Uiso 1 1 calc R
C25 C 0.8415(3) -0.0350(3) 0.6318(2) 0.0522(6) Uani 1 1 d .
H25A H 0.8089 0.0367 0.5607 0.078 Uiso 1 1 calc GR
H25B H 0.9371 -0.1062 0.6141 0.078 Uiso 1 1 calc GR
H25C H 0.8750 0.0022 0.6777 0.078 Uiso 1 1 calc GR
Cl1 Cl 0.62505(6) 0.06426(5) 0.86404(4) 0.03641(10) Uani 1 1 d .

loop_
_atom_site_aniso_label
_atom_site_aniso_U_11
_atom_site_aniso_U_22
_atom_site_aniso_U_33
_atom_site_aniso_U_23
_atom_site_aniso_U_13
_atom_site_aniso_U_12
Ru1 0.03336(7) 0.02674(7) 0.02476(7) -0.01217(5) -0.00528(5) -0.00871(5)
Cl3 0.0502(3) 0.0358(2) 0.0385(2) -0.01961(19) -0.00964(19) -0.0139(2)
N4 0.0396(8) 0.0396(9) 0.0412(9) -0.0220(7) -0.0118(7) -0.0016(7)
C5 0.0320(8) 0.0313(8) 0.0241(7) -0.0116(6) -0.0015(6) -0.0099(7)
C6 0.0346(8) 0.0360(9) 0.0271(8) -0.0140(7) 0.0009(6) -0.0115(7)
C7 0.0326(8) 0.0286(8) 0.0308(8) -0.0137(7) -0.0068(6) -0.0087(7)
C8 0.0328(9) 0.0419(10) 0.0461(11) -0.0176(9) -0.0046(8) -0.0121(8)
C9 0.0320(8) 0.0332(9) 0.0294(8) -0.0120(7) 0.0004(6) -0.0134(7)
C10 0.0322(8) 0.0330(9) 0.0338(9) -0.0152(7) -0.0051(7) -0.0123(7)
C11 0.0352(8) 0.0339(9) 0.0325(9) -0.0169(7) -0.0086(7) -0.0067(7)
C12 0.0398(9) 0.0324(9) 0.0317(9) -0.0116(7) -0.0070(7) -0.0104(7)
N13 0.0579(10) 0.0338(8) 0.0323(8) -0.0098(7) -0.0119(7) -0.0164(8)
C14 0.0352(8) 0.0302(8) 0.0323(8) -0.0132(7) -0.0099(7) -0.0092(7)
C15 0.0472(11) 0.0331(9) 0.0460(11) -0.0115(8) -0.0141(9) -0.0147(8)
C16 0.0581(13) 0.0421(11) 0.0622(14) -0.0349(11) -0.0185(11) 0.0011(10)
C17 0.0452(11) 0.0444(11) 0.0424(11) -0.0256(9) -0.0071(8) -0.0043(9)
C18 0.0800(17) 0.0481(13) 0.0410(12) -0.0059(10) -0.0057(11) -0.0370(13)
C19 0.0468(11) 0.0356(10) 0.0409(10) -0.0112(8) -0.0185(9) -0.0074(8)
C20 0.0307(8) 0.0313(8) 0.0282(8) -0.0116(7) -0.0029(6) -0.0119(7)
C21 0.0572(13) 0.0408(11) 0.0522(13) -0.0214(10) -0.0208(11) 0.0036(10)
C22 0.0606(13) 0.0326(10) 0.0653(15) -0.0220(10) -0.0226(12) -0.0093(10)
C23 0.0361(9) 0.0429(11) 0.0556(13) -0.0177(10) -0.0165(9) -0.0073(8)
C24 0.0788(16) 0.0312(10) 0.0481(13) -0.0120(9) -0.0256(12) -0.0047(11)
C25 0.0372(10) 0.0614(15) 0.0609(14) -0.0327(12) -0.0012(10) -0.0062(10)
Cl1 0.0434(2) 0.0420(2) 0.0313(2) -0.01551(18) -0.00997(17) -0.0133(2)

loop_
_atom_type_symbol
_atom_type_description
_atom_type_scat_dispersion_real
_atom_type_scat_dispersion_imag
_atom_type_scat_source
C C 0.0033 0.0016 'International Tables Vol C Tables 4.2.6.8 and 6.1.1.4'
H H 0.0000 0.0000 'International Tables Vol C Tables 4.2.6.8 and 6.1.1.4'
Cl Cl 0.1484 0.1585 'International Tables Vol C Tables 4.2.6.8 and 6.1.1.4'
N N 0.0061 0.0033 'International Tables Vol C Tables 4.2.6.8 and 6.1.1.4'
Ru Ru -1.2594 0.8363 'International Tables Vol C Tables 4.2.6.8 and 6.1.1.4'

loop_
_geom_angle_atom_site_label_1
_geom_angle_atom_site_label_2
_geom_angle_atom_site_label_3
_geom_angle
Cl3 Ru1 Cl1 159.911(18)
N4 Ru1 Cl3 80.49(4)
N4 Ru1 C5 94.98(6)
N4 Ru1 C6 164.98(6)
N4 Ru1 C9 157.81(6)
N4 Ru1 N13 81.49(7)
N4 Ru1 C20 98.78(7)
N4 Ru1 Cl1 83.05(4)
C5 Ru1 Cl3 80.72(4)
C5 Ru1 C9 79.80(6)
C5 Ru1 Cl1 112.26(4)
C6 Ru1 Cl3 113.67(5)
C6 Ru1 C5 92.39(7)
C6 Ru1 C9 36.92(6)
C6 Ru1 C20 79.56(7)
C6 Ru1 Cl1 82.05(5)
C9 Ru1 Cl3 77.39(5)
C9 Ru1 Cl1 118.95(5)
N13 Ru1 Cl3 84.22(4)
N13 Ru1 C5 164.90(6)
N13 Ru1 C6 94.56(7)
N13 Ru1 C9 97.92(7)
N13 Ru1 C20 158.32(6)
N13 Ru1 Cl1 82.02(4)
C20 Ru1 Cl3 117.32(4)
C20 Ru1 C5 36.64(6)
C20 Ru1 C9 89.85(6)
C20 Ru1 Cl1 76.52(4)
C21 N4 Ru1 107.87(13)
C21 N4 C25 111.19(17)
C25 N4 Ru1 121.53(13)
C7 C5 Ru1 109.72(11)
C20 C5 Ru1 71.58(10)
C20 C5 C7 122.00(15)
C9 C6 Ru1 71.78(10)
C9 C6 C11 121.71(16)
C11 C6 Ru1 110.23(12)
C10 C7 C5 118.85(15)
C12 C7 C5 120.99(16)
C12 C7 C10 120.15(16)
C23 C8 C10 120.05(19)
C6 C9 Ru1 71.30(10)
C6 C9 C10 124.37(16)
C10 C9 Ru1 109.79(11)
C7 C10 C9 119.06(15)
C8 C10 C7 119.17(17)
C8 C10 C9 121.59(17)
C14 C11 C6 118.80(16)
C14 C11 C17 119.77(18)
C17 C11 C6 121.43(17)
C19 C12 C7 120.31(18)
C18 N13 Ru1 120.62(14)
C24 N13 Ru1 108.19(13)
C24 N13 C18 110.91(18)
C11 C14 C20 118.70(15)
C15 C14 C11 119.13(18)
C15 C14 C20 122.08(17)
C22 C15 C14 120.7(2)
C22 C16 C17 120.4(2)
C16 C17 C11 120.1(2)
C23 C19 C12 119.52(18)
C5 C20 Ru1 71.78(10)
C5 C20 C14 124.71(15)
C14 C20 Ru1 110.10(11)
N4 C21 C24 110.16(17)
C16 C22 C15 119.9(2)
C19 C23 C8 120.80(18)
N13 C24 C21 110.45(18)

loop_
_geom_bond_atom_site_label_1
_geom_bond_atom_site_label_2
_geom_bond_distance
Ru1 Cl3 2.4263(4)
Ru1 N4 2.1615(16)
Ru1 C5 2.2113(17)
Ru1 C6 2.2058(18)
Ru1 C9 2.2121(17)
Ru1 N13 2.1649(16)
Ru1 C20 2.2087(17)
Ru1 Cl1 2.4282(4)
N4 C21 1.479(3)
N4 C25 1.480(3)
C5 C7 1.485(2)
C5 C20 1.389(2)
C6 C9 1.399(2)
C6 C11 1.481(3)
C7 C10 1.396(2)
C7 C12 1.389(2)
C8 C10 1.390(2)
C8 C23 1.386(3)
C9 C10 1.489(2)
C11 C14 1.394(3)
C11 C17 1.395(3)
C12 C19 1.385(3)
N13 C18 1.478(3)
N13 C24 1.477(3)
C14 C15 1.394(2)
C14 C20 1.491(2)
C15 C22 1.383(3)
C16 C17 1.382(3)
C16 C22 1.378(3)
C19 C23 1.379(3)
C21 C24 1.508(3)
